data_1575730
loop_
_publ_author_name
'Roy, Biswajit'
'Das, Eshani'
'Shieh, Meg'
'Ogata, Seiryo'
'Jung, Minkyung'
'Fujita, Hiroaki'
'Zhang, Sen'
'Robinson, Jerome R.'
'Akaike, Takaaki'
'Xian, Ming'

_publ_section_title
;
 Light responsive hydrogen selenide (H<sub>2</sub>Se)/hydrogen diselenide
 (H<sub>2</sub>Se<sub>2</sub>) donors: applied for protein
 <i>S</i>-selenylation on PRDX6.
;
_journal_issue 41
_journal_name_full 'Chemical science'
_journal_page_first 19178
_journal_page_last 19186
_journal_paper_doi 10.1039/d5sc05141j
_journal_volume 16
_journal_year 2025
_chemical_formula_moiety 'C14 H12 N2 O4 Se'
_chemical_formula_sum 'C14 H12 N2 O4 Se'
_chemical_formula_weight 351.22
_space_group_crystal_system orthorhombic
_space_group_IT_number 29
_space_group_name_Hall 'P 2c -2ac'
_space_group_name_H-M_alt 'P c a 21'
_atom_sites_solution_hydrogens geom
_audit_creation_date 2024-08-27
_audit_creation_method
;
Olex2 1.3
(compiled 2020.11.12 svn.r5f609507 for OlexSys, GUI svn.r6408)
;
_audit_update_record
;
2024-08-27 deposited with the CCDC.	2025-09-15 downloaded from the CCDC.
;
_cell_angle_alpha 90
_cell_angle_beta 90
_cell_angle_gamma 90
_cell_formula_units_Z 4
_cell_length_a 23.838(4)
_cell_length_b 4.4908(7)
_cell_length_c 13.269(2)
_cell_measurement_reflns_used 9937
_cell_measurement_temperature 173
_cell_measurement_theta_max 24.98
_cell_measurement_theta_min 2.30
_cell_volume 1420.5(4)
_computing_cell_refinement 'SAINT V8.40B (?, 2016)'
_computing_data_reduction 'SAINT V8.40B (?, 2016)'
_computing_molecular_graphics 'Olex2 1.3 (Dolomanov et al., 2009)'
_computing_publication_material 'Olex2 1.3 (Dolomanov et al., 2009)'
_computing_structure_refinement 'XL  (Sheldrick, 2008)'
_diffrn_ambient_temperature 173
_diffrn_measured_fraction_theta_full 0.999
_diffrn_measured_fraction_theta_max 0.999
_diffrn_measurement_device_type 'Bruker D8 Venture'
_diffrn_measurement_method '\f and \w scans'
_diffrn_radiation_type MoK\a
_diffrn_radiation_wavelength 0.71073
_diffrn_reflns_av_R_equivalents 0.0600
_diffrn_reflns_av_unetI/netI 0.0367
_diffrn_reflns_Laue_measured_fraction_full 0.999
_diffrn_reflns_Laue_measured_fraction_max 0.999
_diffrn_reflns_limit_h_max 28
_diffrn_reflns_limit_h_min -28
_diffrn_reflns_limit_k_max 5
_diffrn_reflns_limit_k_min -5
_diffrn_reflns_limit_l_max 16
_diffrn_reflns_limit_l_min -16
_diffrn_reflns_number 26562
_diffrn_reflns_point_group_measured_fraction_full 0.997
_diffrn_reflns_point_group_measured_fraction_max 0.997
_diffrn_reflns_theta_full 25.242
_diffrn_reflns_theta_max 25.389
_diffrn_reflns_theta_min 2.297
_diffrn_source_current 1.4
_diffrn_source_power 0.07
_diffrn_source_voltage 50.0
_diffrn_standards_number 0
_exptl_absorpt_coefficient_mu 2.661
_exptl_absorpt_correction_T_max 0.7452
_exptl_absorpt_correction_T_min 0.6380
_exptl_absorpt_correction_type multi-scan
_exptl_absorpt_process_details
;
SADABS-2016/2 (Bruker,2016/2) was used for absorption correction.
wR2(int) was 0.1009 before and 0.0695 after correction.
The Ratio of minimum to maximum transmission is 0.8561.
The \l/2 correction factor is Not present.
;
_exptl_crystal_colour 'clear light yellow'
_exptl_crystal_colour_lustre clear
_exptl_crystal_colour_modifier light
_exptl_crystal_colour_primary yellow
_exptl_crystal_density_diffrn 1.642
_exptl_crystal_description needle
_exptl_crystal_F_000 704
_exptl_crystal_size_max 0.2
_exptl_crystal_size_mid 0.05
_exptl_crystal_size_min 0.03
_refine_diff_density_max 0.422
_refine_diff_density_min -0.425
_refine_diff_density_rms 0.063
_refine_ls_abs_structure_details
;
 Flack x determined using 1005 quotients [(I+)-(I-)]/[(I+)+(I-)]
 (Parsons, Flack and Wagner, Acta Cryst. B69 (2013) 249-259).
;
_refine_ls_abs_structure_Flack 0.016(8)
_refine_ls_extinction_method none
_refine_ls_goodness_of_fit_ref 1.081
_refine_ls_hydrogen_treatment constr
_refine_ls_matrix_type full
_refine_ls_number_parameters 209
_refine_ls_number_reflns 2618
_refine_ls_number_restraints 21
_refine_ls_restrained_S_all 1.106
_refine_ls_R_factor_all 0.0369
_refine_ls_R_factor_gt 0.0299
_refine_ls_shift/su_max 0.001
_refine_ls_shift/su_mean 0.000
_refine_ls_structure_factor_coef Fsqd
_refine_ls_weighting_details 'w=1/[\s^2^(Fo^2^)+(0.0318P)^2^+0.4017P] where P=(Fo^2^+2Fc^2^)/3'
_refine_ls_weighting_scheme calc
_refine_ls_wR_factor_gt 0.0684
_refine_ls_wR_factor_ref 0.0714
_reflns_Friedel_coverage 0.904
_reflns_Friedel_fraction_full 0.994
_reflns_Friedel_fraction_max 0.994
_reflns_number_gt 2303
_reflns_number_total 2618
_reflns_threshold_expression 'I > 2\s(I)'
_cod_data_source_file d5sc05141j2.cif
_cod_data_source_block mo_mx20231114_0m_a
_cod_depositor_comments 'Adding full bibliography for 1575729--1575731.cif.'
_cod_original_cell_volume 1420.4(4)
_cod_database_code 1575730
_shelx_shelxl_version_number 2019/1
_shelx_space_group_comment
;
The symmetry employed for this shelxl refinement is uniquely defined
by the following loop, which should always be used as a source of
symmetry information in preference to the above space-group names.
They are only intended as comments.
;
_shelx_estimated_absorpt_t_max 0.924
_shelx_estimated_absorpt_t_min 0.618
_olex2_refinement_description
;
1. Restrained distances
 N2-O4 \\sim N2-O4A
 with sigma of 0.02
 N2-O3 \\sim N2-O3A
 with sigma of 0.02
2. Rigid body (RIGU) restrains
 N2, O3, O4, O3A, O4A
 with sigma for 1-2 distances of 0.004 and sigma for 1-3 distances of 0.004
3. Others
 Sof(O3A)=Sof(O4A)=1-FVAR(1)
 Sof(O3)=Sof(O4)=FVAR(1)
4.a Secondary CH2 refined with riding coordinates:
 C7(H7A,H7B), C8(H8A,H8B)
4.b Aromatic/amide H refined with riding coordinates:
 C2(H2), C3(H3), C4(H4), C5(H5), C10(H10), C11(H11), C12(H12), C13(H13)
;
_olex2_submission_special_instructions 'No special instructions were received'

loop_
_space_group_symop_operation_xyz
'x, y, z'
'-x, -y, z+1/2'
'x+1/2, -y, z'
'-x+1/2, y, z+1/2'

loop_
_atom_site_label
_atom_site_type_symbol
_atom_site_fract_x
_atom_site_fract_y
_atom_site_fract_z
_atom_site_U_iso_or_equiv
_atom_site_adp_type
_atom_site_occupancy
_atom_site_site_symmetry_order
_atom_site_calc_flag
_atom_site_refinement_flags_posn
_atom_site_refinement_flags_adp
_atom_site_refinement_flags_occupancy
_atom_site_disorder_assembly
_atom_site_disorder_group
Se1 Se 0.58400(2) 0.62539(10) 0.58627(6) 0.04467(16) Uani 1 1 d . . . . .
O1 O 0.78740(19) 0.7969(13) 0.6113(3) 0.0812(16) Uani 1 1 d . . . . .
O2 O 0.6993(2) 0.8453(11) 0.6417(4) 0.0753(14) Uani 1 1 d . . . . .
N1 N 0.73818(18) 0.7647(9) 0.5878(6) 0.0508(10) Uani 1 1 d . . . . .
N2 N 0.4342(3) 0.7084(19) 0.6260(5) 0.0679(18) Uani 1 1 d D . . . .
C1 C 0.7260(2) 0.6144(10) 0.4921(4) 0.0392(11) Uani 1 1 d . . . . .
C2 C 0.7687(2) 0.4401(12) 0.4522(5) 0.0488(13) Uani 1 1 d . . . . .
H2 H 0.803128 0.419208 0.487583 0.059 Uiso 1 1 calc R U . . .
C3 C 0.7611(3) 0.2987(13) 0.3621(5) 0.0549(17) Uani 1 1 d . . . . .
H3 H 0.790082 0.178574 0.334408 0.066 Uiso 1 1 calc R U . . .
C4 C 0.7106(3) 0.3329(13) 0.3115(4) 0.0514(15) Uani 1 1 d . . . . .
H4 H 0.704812 0.234393 0.248991 0.062 Uiso 1 1 calc R U . . .
C5 C 0.6688(2) 0.5091(10) 0.3514(4) 0.0428(12) Uani 1 1 d . . . . .
H5 H 0.634900 0.532729 0.314621 0.051 Uiso 1 1 calc R U . . .
C6 C 0.6744(2) 0.6526(10) 0.4429(4) 0.0341(10) Uani 1 1 d . . . . .
C7 C 0.6267(2) 0.8366(10) 0.4815(4) 0.0401(12) Uani 1 1 d . . . . .
H7A H 0.601338 0.886918 0.424893 0.048 Uiso 1 1 calc R U . . .
H7B H 0.641493 1.025095 0.509595 0.048 Uiso 1 1 calc R U . . .
C8 C 0.5272(2) 0.4414(12) 0.4996(5) 0.0534(15) Uani 1 1 d . . . . .
H8A H 0.546112 0.349220 0.441052 0.064 Uiso 1 1 calc R U . . .
H8B H 0.508344 0.280390 0.537803 0.064 Uiso 1 1 calc R U . . .
C9 C 0.4835(2) 0.6537(11) 0.4619(4) 0.0404(13) Uani 1 1 d . . . . .
C10 C 0.4844(3) 0.7345(13) 0.3628(4) 0.0511(14) Uani 1 1 d . . . . .
H10 H 0.512675 0.651649 0.320785 0.061 Uiso 1 1 calc R U . . .
C11 C 0.4474(3) 0.9253(14) 0.3211(5) 0.068(2) Uani 1 1 d . . . . .
H11 H 0.450297 0.974869 0.251717 0.082 Uiso 1 1 calc R U . . .
C12 C 0.4060(3) 1.0469(16) 0.3782(7) 0.071(2) Uani 1 1 d . . . . .
H12 H 0.380012 1.181516 0.348641 0.085 Uiso 1 1 calc R U . . .
C13 C 0.4017(3) 0.9751(16) 0.4787(7) 0.060(2) Uani 1 1 d . . . . .
H13 H 0.372818 1.058017 0.519392 0.072 Uiso 1 1 calc R U . . .
C14 C 0.4409(3) 0.7769(15) 0.5196(5) 0.0415(14) Uani 1 1 d . . . . .
O3 O 0.4511(5) 0.462(3) 0.6565(6) 0.102(4) Uani 0.704(14) 1 d D . P A 1
O4 O 0.4209(5) 0.889(3) 0.6896(8) 0.110(5) Uani 0.704(14) 1 d D . P A 1
O3A O 0.4670(8) 0.648(5) 0.6816(14) 0.061(5) Uani 0.296(14) 1 d D . P A 2
O4A O 0.3801(6) 0.728(5) 0.6425(12) 0.077(7) Uani 0.296(14) 1 d D . P A 2

loop_
_atom_site_aniso_label
_atom_site_aniso_U_11
_atom_site_aniso_U_22
_atom_site_aniso_U_33
_atom_site_aniso_U_23
_atom_site_aniso_U_13
_atom_site_aniso_U_12
Se1 0.0387(2) 0.0540(3) 0.0414(2) -0.0045(4) 0.0002(4) 0.0122(2)
O1 0.050(3) 0.128(4) 0.065(4) 0.003(3) -0.021(2) -0.035(3)
O2 0.064(3) 0.094(4) 0.068(3) -0.036(3) -0.016(3) 0.006(3)
N1 0.048(2) 0.055(2) 0.050(2) 0.005(4) -0.016(4) -0.0141(19)
N2 0.052(3) 0.098(5) 0.053(3) 0.007(3) 0.016(3) -0.012(3)
C1 0.036(3) 0.034(2) 0.047(3) 0.003(2) -0.006(2) -0.005(2)
C2 0.033(3) 0.051(3) 0.062(4) 0.009(3) 0.000(3) 0.001(2)
C3 0.039(4) 0.052(3) 0.074(5) 0.004(3) 0.016(3) 0.011(3)
C4 0.058(4) 0.053(3) 0.043(3) -0.005(3) 0.009(3) 0.000(3)
C5 0.043(3) 0.045(3) 0.041(3) -0.001(3) -0.004(2) -0.003(2)
C6 0.035(2) 0.030(2) 0.038(3) 0.003(2) -0.004(2) -0.003(2)
C7 0.039(3) 0.030(2) 0.051(3) -0.003(2) -0.006(2) 0.004(2)
C8 0.048(3) 0.036(3) 0.076(4) 0.001(3) -0.003(3) 0.001(2)
C9 0.035(3) 0.038(3) 0.049(3) -0.001(2) -0.004(2) -0.010(2)
C10 0.063(4) 0.052(3) 0.038(3) -0.008(3) 0.004(3) -0.015(3)
C11 0.090(5) 0.059(4) 0.057(4) 0.020(3) -0.030(4) -0.027(4)
C12 0.057(4) 0.054(4) 0.102(6) 0.028(4) -0.042(4) -0.017(3)
C13 0.022(3) 0.051(3) 0.107(7) 0.006(4) -0.003(3) 0.002(3)
C14 0.031(3) 0.049(3) 0.044(4) 0.005(3) -0.001(3) -0.010(3)
O3 0.115(8) 0.147(8) 0.043(4) 0.031(5) -0.001(5) 0.012(7)
O4 0.102(9) 0.162(10) 0.067(6) -0.027(5) 0.025(5) -0.007(6)
O3A 0.060(9) 0.072(13) 0.051(9) 0.011(8) 0.010(6) -0.009(8)
O4A 0.052(7) 0.127(16) 0.050(10) 0.047(10) 0.021(6) 0.012(7)

loop_
_atom_type_symbol
_atom_type_description
_atom_type_scat_dispersion_real
_atom_type_scat_dispersion_imag
_atom_type_scat_source
C C 0.0033 0.0016 'International Tables Vol C Tables 4.2.6.8 and 6.1.1.4'
H H 0.0000 0.0000 'International Tables Vol C Tables 4.2.6.8 and 6.1.1.4'
N N 0.0061 0.0033 'International Tables Vol C Tables 4.2.6.8 and 6.1.1.4'
O O 0.0106 0.0060 'International Tables Vol C Tables 4.2.6.8 and 6.1.1.4'
Se Se -0.0929 2.2259 'International Tables Vol C Tables 4.2.6.8 and 6.1.1.4'

loop_
_geom_angle_atom_site_label_1
_geom_angle_atom_site_label_2
_geom_angle_atom_site_label_3
_geom_angle
_geom_angle_site_symmetry_1
_geom_angle_site_symmetry_3
_geom_angle_publ_flag
C8 Se1 C7 98.4(2) . . ?
O1 N1 O2 122.7(7) . . ?
O1 N1 C1 117.8(6) . . ?
O2 N1 C1 119.4(4) . . ?
O3 N2 C14 117.9(8) . . ?
O4 N2 C14 124.3(10) . . ?
O4 N2 O3 116.9(9) . . ?
O3A N2 C14 128.3(12) . . ?
O3A N2 O4A 126.8(13) . . ?
O4A N2 C14 104.9(9) . . ?
C2 C1 N1 116.3(5) . . ?
C2 C1 C6 122.3(5) . . ?
C6 C1 N1 121.4(4) . . ?
C1 C2 H2 120.0 . . ?
C3 C2 C1 119.9(5) . . ?
C3 C2 H2 120.0 . . ?
C2 C3 H3 120.4 . . ?
C2 C3 C4 119.1(6) . . ?
C4 C3 H3 120.4 . . ?
C3 C4 H4 119.8 . . ?
C5 C4 C3 120.3(5) . . ?
C5 C4 H4 119.8 . . ?
C4 C5 H5 118.8 . . ?
C4 C5 C6 122.4(5) . . ?
C6 C5 H5 118.8 . . ?
C1 C6 C7 125.1(4) . . ?
C5 C6 C1 115.9(4) . . ?
C5 C6 C7 119.1(4) . . ?
Se1 C7 H7A 109.3 . . ?
Se1 C7 H7B 109.3 . . ?
C6 C7 Se1 111.6(3) . . ?
C6 C7 H7A 109.3 . . ?
C6 C7 H7B 109.3 . . ?
H7A C7 H7B 108.0 . . ?
Se1 C8 H8A 108.7 . . ?
Se1 C8 H8B 108.7 . . ?
H8A C8 H8B 107.6 . . ?
C9 C8 Se1 114.1(4) . . ?
C9 C8 H8A 108.7 . . ?
C9 C8 H8B 108.7 . . ?
C10 C9 C8 118.7(6) . . ?
C10 C9 C14 115.9(6) . . ?
C14 C9 C8 125.4(6) . . ?
C9 C10 H10 118.2 . . ?
C11 C10 C9 123.6(6) . . ?
C11 C10 H10 118.2 . . ?
C10 C11 H11 119.9 . . ?
C10 C11 C12 120.2(6) . . ?
C12 C11 H11 119.9 . . ?
C11 C12 H12 120.0 . . ?
C11 C12 C13 120.0(6) . . ?
C13 C12 H12 120.0 . . ?
C12 C13 H13 120.8 . . ?
C12 C13 C14 118.3(7) . . ?
C14 C13 H13 120.8 . . ?
C9 C14 N2 122.1(7) . . ?
C9 C14 C13 122.0(6) . . ?
C13 C14 N2 115.9(7) . . ?

loop_
_geom_bond_atom_site_label_1
_geom_bond_atom_site_label_2
_geom_bond_distance
_geom_bond_site_symmetry_2
_geom_bond_publ_flag
Se1 C7 1.967(5) . ?
Se1 C8 1.960(6) . ?
O1 N1 1.223(6) . ?
O2 N1 1.224(7) . ?
N1 C1 1.466(8) . ?
N2 C14 1.454(8) . ?
N2 O3 1.244(11) . ?
N2 O4 1.214(11) . ?
N2 O3A 1.110(17) . ?
N2 O4A 1.311(15) . ?
C1 C2 1.389(7) . ?
C1 C6 1.403(7) . ?
C2 H2 0.9500 . ?
C2 C3 1.366(9) . ?
C3 H3 0.9500 . ?
C3 C4 1.387(9) . ?
C4 H4 0.9500 . ?
C4 C5 1.379(8) . ?
C5 H5 0.9500 . ?
C5 C6 1.381(7) . ?
C6 C7 1.496(7) . ?
C7 H7A 0.9900 . ?
C7 H7B 0.9900 . ?
C8 H8A 0.9900 . ?
C8 H8B 0.9900 . ?
C8 C9 1.497(8) . ?
C9 C10 1.365(8) . ?
C9 C14 1.387(8) . ?
C10 H10 0.9500 . ?
C10 C11 1.348(9) . ?
C11 H11 0.9500 . ?
C11 C12 1.358(11) . ?
C12 H12 0.9500 . ?
C12 C13 1.377(12) . ?
C13 H13 0.9500 . ?
C13 C14 1.400(10) . ?

loop_
_geom_torsion_atom_site_label_1
_geom_torsion_atom_site_label_2
_geom_torsion_atom_site_label_3
_geom_torsion_atom_site_label_4
_geom_torsion
_geom_torsion_site_symmetry_1
_geom_torsion_site_symmetry_2
_geom_torsion_site_symmetry_3
_geom_torsion_site_symmetry_4
_geom_torsion_publ_flag
Se1 C8 C9 C10 107.9(6) . . . . ?
Se1 C8 C9 C14 -72.7(7) . . . . ?
O1 N1 C1 C2 19.8(7) . . . . ?
O1 N1 C1 C6 -158.5(5) . . . . ?
O2 N1 C1 C2 -158.3(5) . . . . ?
O2 N1 C1 C6 23.3(7) . . . . ?
N1 C1 C2 C3 -178.4(5) . . . . ?
N1 C1 C6 C5 177.4(4) . . . . ?
N1 C1 C6 C7 -1.7(7) . . . . ?
C1 C2 C3 C4 0.2(9) . . . . ?
C1 C6 C7 Se1 -78.9(5) . . . . ?
C2 C1 C6 C5 -0.8(7) . . . . ?
C2 C1 C6 C7 180.0(5) . . . . ?
C2 C3 C4 C5 0.5(10) . . . . ?
C3 C4 C5 C6 -1.4(9) . . . . ?
C4 C5 C6 C1 1.5(7) . . . . ?
C4 C5 C6 C7 -179.2(5) . . . . ?
C5 C6 C7 Se1 101.9(5) . . . . ?
C6 C1 C2 C3 0.0(8) . . . . ?
C8 C9 C10 C11 -179.5(5) . . . . ?
C8 C9 C14 N2 -0.2(9) . . . . ?
C8 C9 C14 C13 179.8(6) . . . . ?
C9 C10 C11 C12 -0.6(9) . . . . ?
C10 C9 C14 N2 179.2(6) . . . . ?
C10 C9 C14 C13 -0.9(9) . . . . ?
C10 C11 C12 C13 -0.1(9) . . . . ?
C11 C12 C13 C14 0.2(10) . . . . ?
C12 C13 C14 N2 -179.8(6) . . . . ?
C12 C13 C14 C9 0.3(10) . . . . ?
C14 C9 C10 C11 1.0(8) . . . . ?
O3 N2 C14 C9 -27.9(13) . . . . ?
O3 N2 C14 C13 152.1(10) . . . . ?
O4 N2 C14 C9 140.7(9) . . . . ?
O4 N2 C14 C13 -39.2(12) . . . . ?
O3A N2 C14 C9 30(2) . . . . ?
O3A N2 C14 C13 -150.3(18) . . . . ?
O4A N2 C14 C9 -149.2(12) . . . . ?
O4A N2 C14 C13 30.8(13) . . . . ?
